data_4317866
loop_
_publ_author_name
'Carsten Knapp'
'Enno Lork'
'Paul G. Watson'
'R\"udiger Mews'

_publ_contact_author
;
          R\"udiger Mews
          Institute of Inorganic and Physical Chemistry
          University of Bremen
          P.O.330 440
          D - 28334 Bremen
          Germany
;
_publ_contact_author_fax '+49 421 218 4267'
_publ_contact_author_phone '+49 421 218 3354'
_publ_section_title
;
 Lithium Fluoroarylamidinates: Syntheses, Structures, and Reactions
;
_journal_name_full 'Inorganic Chemistry'
_journal_page_first 2014
_journal_page_last 2025
_journal_paper_doi 10.1021/ic011099t
_journal_volume 41
_journal_year 2002
_chemical_formula_sum 'C30 H54 F2 Li2 N4 O Si4'
_chemical_formula_weight 651.01
_chemical_name_systematic
;
   ?
;
_space_group_IT_number 14
_symmetry_cell_setting monoclinic
_symmetry_space_group_name_Hall '-P 2yn'
_symmetry_space_group_name_H-M 'P 1 21/n 1'
_atom_sites_solution_hydrogens geom
_atom_sites_solution_primary direct
_atom_sites_solution_secondary difmap
_audit_creation_method SHELXL-97
_cell_angle_alpha 90.00
_cell_angle_beta 92.920(10)
_cell_angle_gamma 90.00
_cell_formula_units_Z 4
_cell_length_a 11.1340(10)
_cell_length_b 16.8500(10)
_cell_length_c 20.522(2)
_cell_measurement_reflns_used 94
_cell_measurement_temperature 173(2)
_cell_measurement_theta_max 12.506
_cell_measurement_theta_min 2.161
_cell_volume 3845.1(6)
_computing_cell_refinement 'Siemens XSCANS'
_computing_data_collection 'Siemens XSCANS'
_computing_data_reduction 'Siemens XSCANS'
_computing_molecular_graphics 'Siemens SHELXTL'
_computing_publication_material 'Siemens SHELXTL'
_computing_structure_refinement 'SHELXL-97 (Sheldrick, 1997)'
_computing_structure_solution 'SHELXS-97 (Sheldrick, 1990)'
_diffrn_ambient_temperature 173(2)
_diffrn_measured_fraction_theta_full 0.988
_diffrn_measured_fraction_theta_max 0.988
_diffrn_measurement_device_type 'Siemens P4'
_diffrn_measurement_method '2\q/\w scans'
_diffrn_radiation_monochromator graphite
_diffrn_radiation_source 'normal-focus sealed tube'
_diffrn_radiation_type MoK\a
_diffrn_radiation_wavelength 0.71073
_diffrn_reflns_av_R_equivalents 0.0565
_diffrn_reflns_av_sigmaI/netI 0.0852
_diffrn_reflns_limit_h_max 13
_diffrn_reflns_limit_h_min -1
_diffrn_reflns_limit_k_max 20
_diffrn_reflns_limit_k_min -1
_diffrn_reflns_limit_l_max 23
_diffrn_reflns_limit_l_min -23
_diffrn_reflns_number 8023
_diffrn_reflns_theta_full 24.50
_diffrn_reflns_theta_max 24.50
_diffrn_reflns_theta_min 2.19
_diffrn_standards_decay_% 'random variation +/-2.0'
_diffrn_standards_interval_count 197
_diffrn_standards_number 3
_exptl_absorpt_coefficient_mu 0.191
_exptl_absorpt_correction_T_max 0.9105
_exptl_absorpt_correction_T_min 0.8621
_exptl_absorpt_correction_type none
_exptl_crystal_colour 'light brown'
_exptl_crystal_density_diffrn 1.125
_exptl_crystal_density_method 'not measured'
_exptl_crystal_description blocks
_exptl_crystal_F_000 1400
_exptl_crystal_size_max 0.80
_exptl_crystal_size_mid 0.70
_exptl_crystal_size_min 0.50
_refine_diff_density_max 0.792
_refine_diff_density_min -0.328
_refine_diff_density_rms 0.069
_refine_ls_extinction_method none
_refine_ls_goodness_of_fit_ref 1.053
_refine_ls_hydrogen_treatment mixed
_refine_ls_matrix_type full
_refine_ls_number_parameters 412
_refine_ls_number_reflns 6315
_refine_ls_number_restraints 0
_refine_ls_restrained_S_all 1.053
_refine_ls_R_factor_all 0.1184
_refine_ls_R_factor_gt 0.0710
_refine_ls_shift/su_max 0.000
_refine_ls_shift/su_mean 0.000
_refine_ls_structure_factor_coef Fsqd
_refine_ls_weighting_details 'calc w=1/[\s^2^(Fo^2^)+(0.1155P)^2^+0.0000P] where P=(Fo^2^+2Fc^2^)/3'
_refine_ls_weighting_scheme calc
_refine_ls_wR_factor_gt 0.1829
_refine_ls_wR_factor_ref 0.2052
_reflns_number_gt 4051
_reflns_number_total 6315
_reflns_threshold_expression >2sigma(I)
_cod_data_source_file ic011099t_02.cif
_cod_data_source_block 2b
_cod_depositor_comments
;
The following automatic conversions were performed:

'_symmetry_cell_setting' value 'Monoclinic' changed to 'monoclinic'
according to the built-in table from CIF Core dictionary named
'cif_core.dic' version 2.4.1 from 2010-06-29.

Automatic conversion script
Id: cif_fix_values 1646 2011-03-28 12:23:43Z adriana 

The following automatic conversions were performed:
data name '_publ_contact_autor' replaced with '_publ_contact_author'
as specified in the replacement file
'/home/antanas/src/cod-tools/trunk/data/replacement-values/replacement_tags.lst'.

Automatic conversion script
Id: cif_correct_tags 4998 2017-03-02 13:24:31Z antanas 
;
_cod_database_code 4317866

loop_
_symmetry_equiv_pos_as_xyz
'x, y, z'
'-x+1/2, y+1/2, -z+1/2'
'-x, -y, -z'
'x-1/2, -y-1/2, z-1/2'

loop_
_atom_site_label
_atom_site_type_symbol
_atom_site_fract_x
_atom_site_fract_y
_atom_site_fract_z
_atom_site_U_iso_or_equiv
_atom_site_adp_type
_atom_site_occupancy
_atom_site_symmetry_multiplicity
_atom_site_calc_flag
_atom_site_refinement_flags
_atom_site_disorder_assembly
_atom_site_disorder_group
Li1 Li 0.2600(7) 0.3640(5) 0.6545(4) 0.053(2) Uani 1 1 d . . .
Li2 Li 0.4184(8) 0.3578(4) 0.5827(4) 0.055(2) Uani 1 1 d . . .
N1 N 0.4305(3) 0.24686(18) 0.55213(16) 0.0321(8) Uani 1 1 d . . .
Si1 Si 0.53937(10) 0.17605(7) 0.54139(6) 0.0367(3) Uani 1 1 d . . .
C8 C 0.5065(4) 0.0750(2) 0.5732(2) 0.0453(11) Uani 1 1 d . . .
H8A H 0.4842 0.0791 0.6187 0.054 Uiso 1 1 calc R . .
H8B H 0.5781 0.0415 0.5709 0.054 Uiso 1 1 calc R . .
H8C H 0.4399 0.0514 0.5468 0.054 Uiso 1 1 calc R . .
C9 C 0.6760(4) 0.2141(3) 0.5873(3) 0.0560(13) Uani 1 1 d . . .
H9A H 0.6985 0.2657 0.5695 0.067 Uiso 1 1 calc R . .
H9B H 0.7423 0.1765 0.5833 0.067 Uiso 1 1 calc R . .
H9C H 0.6591 0.2203 0.6335 0.067 Uiso 1 1 calc R . .
C10 C 0.5770(5) 0.1641(3) 0.4545(2) 0.0605(14) Uani 1 1 d . . .
H10A H 0.5059 0.1454 0.4289 0.073 Uiso 1 1 calc R . .
H10B H 0.6421 0.1253 0.4516 0.073 Uiso 1 1 calc R . .
H10C H 0.6028 0.2153 0.4373 0.073 Uiso 1 1 calc R . .
N2 N 0.2436(3) 0.30440(18) 0.56288(16) 0.0342(8) Uani 1 1 d . . .
Si2 Si 0.10398(11) 0.32608(7) 0.52594(6) 0.0407(3) Uani 1 1 d . . .
C11 C 0.1167(4) 0.3528(3) 0.4382(2) 0.0527(12) Uani 1 1 d . . .
H11A H 0.1674 0.4000 0.4350 0.063 Uiso 1 1 calc R . .
H11B H 0.0365 0.3639 0.4184 0.063 Uiso 1 1 calc R . .
H11C H 0.1528 0.3085 0.4152 0.063 Uiso 1 1 calc R . .
C12 C -0.0137(4) 0.2471(3) 0.5295(3) 0.0648(15) Uani 1 1 d . . .
H12A H 0.0034 0.2047 0.4987 0.078 Uiso 1 1 calc R . .
H12B H -0.0929 0.2700 0.5179 0.078 Uiso 1 1 calc R . .
H12C H -0.0134 0.2253 0.5738 0.078 Uiso 1 1 calc R . .
C13 C 0.0453(5) 0.4164(3) 0.5681(3) 0.0601(14) Uani 1 1 d . . .
H13A H 0.0290 0.4030 0.6132 0.072 Uiso 1 1 calc R . .
H13B H -0.0292 0.4343 0.5451 0.072 Uiso 1 1 calc R . .
H13C H 0.1054 0.4588 0.5677 0.072 Uiso 1 1 calc R . .
C1 C 0.3120(4) 0.2425(2) 0.54739(19) 0.0315(9) Uani 1 1 d . . .
C2 C 0.2542(3) 0.1656(2) 0.5240(2) 0.0351(9) Uani 1 1 d . . .
C3 C 0.2048(4) 0.1139(3) 0.5665(2) 0.0432(11) Uani 1 1 d . . .
F1 F 0.2017(3) 0.13444(17) 0.63041(15) 0.0658(8) Uani 1 1 d . . .
C4 C 0.1582(5) 0.0408(3) 0.5479(3) 0.0598(14) Uani 1 1 d . . .
H4 H 0.1259 0.0063 0.5791 0.072 Uiso 1 1 calc R . .
C5 C 0.1593(5) 0.0187(3) 0.4828(3) 0.0606(15) Uani 1 1 d . . .
H5 H 0.1280 -0.0313 0.4689 0.073 Uiso 1 1 calc R . .
C6 C 0.2064(5) 0.0702(3) 0.4386(3) 0.0582(14) Uani 1 1 d . . .
H6 H 0.2063 0.0558 0.3938 0.070 Uiso 1 1 calc R . .
C7 C 0.2542(4) 0.1429(3) 0.4589(2) 0.0446(11) Uani 1 1 d . . .
H7 H 0.2873 0.1774 0.4279 0.054 Uiso 1 1 calc R . .
N3 N 0.4009(3) 0.46836(18) 0.62515(17) 0.0364(8) Uani 1 1 d . . .
Si3 Si 0.39616(11) 0.56464(7) 0.59653(6) 0.0381(3) Uani 1 1 d . . .
C21 C 0.2844(5) 0.6235(3) 0.6400(3) 0.0635(15) Uani 1 1 d . . .
H21A H 0.2041 0.6006 0.6317 0.076 Uiso 1 1 calc R . .
H21B H 0.2847 0.6785 0.6244 0.076 Uiso 1 1 calc R . .
H21C H 0.3052 0.6225 0.6870 0.076 Uiso 1 1 calc R . .
C22 C 0.3441(6) 0.5606(3) 0.5098(3) 0.0649(15) Uani 1 1 d . . .
H22A H 0.4022 0.5308 0.4851 0.078 Uiso 1 1 calc R . .
H22B H 0.3367 0.6147 0.4924 0.078 Uiso 1 1 calc R . .
H22C H 0.2656 0.5343 0.5057 0.078 Uiso 1 1 calc R . .
C23 C 0.5422(5) 0.6202(3) 0.6009(3) 0.0595(14) Uani 1 1 d . . .
H23A H 0.5642 0.6335 0.6464 0.071 Uiso 1 1 calc R . .
H23B H 0.5337 0.6690 0.5752 0.071 Uiso 1 1 calc R . .
H23C H 0.6052 0.5870 0.5833 0.071 Uiso 1 1 calc R . .
N4 N 0.4335(3) 0.36327(19) 0.69402(17) 0.0371(8) Uani 1 1 d . . .
Si4 Si 0.49239(12) 0.30602(7) 0.75848(6) 0.0403(3) Uani 1 1 d . . .
C24 C 0.4438(4) 0.2023(2) 0.7395(2) 0.0484(12) Uani 1 1 d . . .
H24A H 0.3558 0.2000 0.7356 0.058 Uiso 1 1 calc R . .
H24B H 0.4734 0.1670 0.7747 0.058 Uiso 1 1 calc R . .
H24C H 0.4768 0.1855 0.6984 0.058 Uiso 1 1 calc R . .
C25 C 0.6592(4) 0.3057(3) 0.7696(3) 0.0563(13) Uani 1 1 d . . .
H25A H 0.6943 0.2967 0.7274 0.068 Uiso 1 1 calc R . .
H25B H 0.6845 0.2633 0.8000 0.068 Uiso 1 1 calc R . .
H25C H 0.6866 0.3570 0.7873 0.068 Uiso 1 1 calc R . .
C26 C 0.4296(5) 0.3363(3) 0.8376(2) 0.0617(15) Uani 1 1 d . . .
H26A H 0.4559 0.3904 0.8486 0.074 Uiso 1 1 calc R . .
H26B H 0.4586 0.2999 0.8722 0.074 Uiso 1 1 calc R . .
H26C H 0.3416 0.3345 0.8336 0.074 Uiso 1 1 calc R . .
C14 C 0.4591(4) 0.4364(2) 0.67659(19) 0.0331(9) Uani 1 1 d . . .
C15 C 0.5602(5) 0.4812(3) 0.7121(2) 0.0478(12) Uani 1 1 d . A .
C16 C 0.6741(5) 0.4791(4) 0.6922(4) 0.0714(18) Uani 1 1 d . . .
H16 H 0.6897 0.4479 0.6550 0.086 Uiso 0.332(10) 1 calc PR A 1
F2 F 0.6974(4) 0.4365(3) 0.6448(3) 0.0652(18) Uani 0.668(10) 1 d P A 2
C17 C 0.7710(6) 0.5203(5) 0.7233(5) 0.107(3) Uani 1 1 d . A .
H17 H 0.8495 0.5169 0.7075 0.128 Uiso 1 1 calc R . .
C18 C 0.7498(11) 0.5643(5) 0.7754(5) 0.124(4) Uani 1 1 d . . .
H18 H 0.8135 0.5929 0.7973 0.148 Uiso 1 1 calc R A .
C19 C 0.6360(10) 0.5682(4) 0.7973(4) 0.105(3) Uani 1 1 d . A .
H19 H 0.6211 0.5993 0.8346 0.126 Uiso 1 1 calc R . .
C20 C 0.5427(9) 0.5273(4) 0.7660(3) 0.074(2) Uani 1 1 d . . .
H20 H 0.4644 0.5312 0.7820 0.089 Uiso 0.668(10) 1 calc PR A 3
F3 F 0.4614(12) 0.5303(7) 0.7863(5) 0.074(4) Uani 0.332(10) 1 d P A 4
O1 O 0.1388(3) 0.36224(19) 0.72034(16) 0.0517(8) Uani 1 1 d . . .
C27 C 0.0934(8) 0.2827(5) 0.7347(4) 0.113(3) Uani 1 1 d . . .
H27A H 0.1249 0.2448 0.7029 0.136 Uiso 1 1 calc R . .
H27B H 0.1253 0.2667 0.7787 0.136 Uiso 1 1 calc R . .
C28 C -0.0325(8) 0.2767(6) 0.7326(5) 0.136(4) Uani 1 1 d . . .
H28A H -0.0652 0.3162 0.7619 0.164 Uiso 1 1 calc R . .
H28B H -0.0556 0.2234 0.7465 0.164 Uiso 1 1 calc R . .
H28C H -0.0647 0.2861 0.6880 0.164 Uiso 1 1 calc R . .
C29 C 0.1157(7) 0.4171(5) 0.7693(4) 0.106(3) Uani 1 1 d . . .
H29A H 0.0276 0.4247 0.7704 0.127 Uiso 1 1 calc R . .
H29B H 0.1440 0.3946 0.8120 0.127 Uiso 1 1 calc R . .
C30 C 0.1675(9) 0.4878(5) 0.7621(6) 0.147(4) Uani 1 1 d . . .
H30A H 0.2550 0.4812 0.7623 0.177 Uiso 1 1 calc R . .
H30B H 0.1471 0.5228 0.7980 0.177 Uiso 1 1 calc R . .
H30C H 0.1385 0.5114 0.7205 0.177 Uiso 1 1 calc R . .

loop_
_atom_site_aniso_label
_atom_site_aniso_U_11
_atom_site_aniso_U_22
_atom_site_aniso_U_33
_atom_site_aniso_U_23
_atom_site_aniso_U_13
_atom_site_aniso_U_12
Li1 0.040(4) 0.077(6) 0.042(4) -0.009(4) -0.003(4) 0.008(4)
Li2 0.062(5) 0.036(4) 0.069(6) -0.017(4) 0.022(4) -0.004(4)
N1 0.0288(19) 0.0281(16) 0.0394(19) -0.0006(14) 0.0000(15) 0.0039(14)
Si1 0.0334(6) 0.0320(6) 0.0451(7) 0.0016(5) 0.0057(5) 0.0064(5)
C8 0.044(3) 0.035(2) 0.056(3) 0.000(2) -0.004(2) 0.005(2)
C9 0.036(3) 0.049(3) 0.083(4) 0.011(3) 0.003(3) -0.001(2)
C10 0.076(4) 0.055(3) 0.053(3) 0.004(2) 0.023(3) 0.023(3)
N2 0.0296(18) 0.0297(17) 0.043(2) -0.0012(15) 0.0016(15) 0.0039(14)
Si2 0.0298(6) 0.0436(7) 0.0482(7) 0.0036(6) -0.0028(5) 0.0065(5)
C11 0.040(3) 0.059(3) 0.057(3) 0.008(2) -0.010(2) 0.004(2)
C12 0.038(3) 0.069(3) 0.086(4) 0.012(3) -0.004(3) -0.003(3)
C13 0.053(3) 0.063(3) 0.065(3) 0.009(3) 0.007(3) 0.023(3)
C1 0.036(2) 0.027(2) 0.031(2) -0.0015(16) -0.0020(17) 0.0034(17)
C2 0.023(2) 0.034(2) 0.047(3) -0.0043(19) -0.0052(18) 0.0043(17)
C3 0.040(3) 0.039(2) 0.051(3) -0.002(2) -0.001(2) -0.002(2)
F1 0.079(2) 0.0550(17) 0.0637(19) 0.0072(15) 0.0102(16) -0.0115(15)
C4 0.050(3) 0.039(3) 0.089(4) 0.007(3) -0.001(3) -0.013(2)
C5 0.051(3) 0.036(3) 0.093(4) -0.021(3) -0.011(3) -0.006(2)
C6 0.050(3) 0.048(3) 0.074(4) -0.026(3) -0.015(3) 0.004(2)
C7 0.038(3) 0.041(2) 0.054(3) -0.008(2) -0.007(2) 0.004(2)
N3 0.043(2) 0.0287(17) 0.037(2) 0.0007(15) -0.0023(16) -0.0010(15)
Si3 0.0448(7) 0.0281(6) 0.0414(7) 0.0013(5) 0.0030(5) 0.0047(5)
C21 0.073(4) 0.040(3) 0.078(4) -0.001(3) 0.020(3) 0.007(3)
C22 0.087(4) 0.052(3) 0.054(3) 0.009(2) -0.014(3) 0.011(3)
C23 0.066(4) 0.041(3) 0.072(4) 0.011(3) 0.008(3) -0.004(2)
N4 0.039(2) 0.0328(18) 0.039(2) 0.0045(15) -0.0021(16) -0.0041(15)
Si4 0.0485(8) 0.0340(6) 0.0381(7) 0.0038(5) -0.0026(5) 0.0025(5)
C24 0.059(3) 0.034(2) 0.053(3) 0.007(2) 0.006(2) -0.002(2)
C25 0.055(3) 0.056(3) 0.055(3) 0.006(2) -0.017(2) 0.001(3)
C26 0.087(4) 0.054(3) 0.043(3) 0.005(2) 0.002(3) 0.013(3)
C14 0.033(2) 0.033(2) 0.033(2) 0.0008(17) 0.0003(18) 0.0027(18)
C15 0.058(3) 0.035(2) 0.048(3) 0.012(2) -0.018(2) -0.013(2)
C16 0.050(4) 0.069(4) 0.094(5) 0.032(4) -0.015(3) -0.015(3)
F2 0.038(3) 0.082(3) 0.077(4) 0.002(3) 0.012(2) 0.003(2)
C17 0.061(4) 0.102(6) 0.151(8) 0.071(6) -0.051(5) -0.041(4)
C18 0.151(9) 0.094(6) 0.115(7) 0.045(5) -0.090(7) -0.070(6)
C19 0.184(9) 0.054(4) 0.068(5) 0.010(3) -0.068(6) -0.040(5)
C20 0.119(6) 0.049(3) 0.052(4) 0.017(3) -0.027(4) -0.029(4)
F3 0.107(10) 0.061(6) 0.053(7) -0.023(5) 0.006(6) -0.005(7)
O1 0.050(2) 0.0496(18) 0.056(2) -0.0088(16) 0.0139(16) 0.0038(16)
C27 0.121(7) 0.087(5) 0.134(7) 0.029(5) 0.027(6) -0.001(5)
C28 0.123(8) 0.139(8) 0.148(8) 0.002(6) 0.019(6) -0.068(6)
C29 0.104(6) 0.102(6) 0.114(6) -0.040(5) 0.016(5) 0.017(5)
C30 0.143(8) 0.068(5) 0.234(13) -0.036(6) 0.041(8) -0.011(5)

loop_
_atom_type_symbol
_atom_type_description
_atom_type_scat_dispersion_real
_atom_type_scat_dispersion_imag
_atom_type_scat_source
C C 0.0033 0.0016 'International Tables Vol C Tables 4.2.6.8 and 6.1.1.4'
H H 0.0000 0.0000 'International Tables Vol C Tables 4.2.6.8 and 6.1.1.4'
Li Li -0.0003 0.0001 'International Tables Vol C Tables 4.2.6.8 and 6.1.1.4'
N N 0.0061 0.0033 'International Tables Vol C Tables 4.2.6.8 and 6.1.1.4'
O O 0.0106 0.0060 'International Tables Vol C Tables 4.2.6.8 and 6.1.1.4'
F F 0.0171 0.0103 'International Tables Vol C Tables 4.2.6.8 and 6.1.1.4'
Si Si 0.0817 0.0704 'International Tables Vol C Tables 4.2.6.8 and 6.1.1.4'

loop_
_geom_angle_atom_site_label_1
_geom_angle_atom_site_label_2
_geom_angle_atom_site_label_3
_geom_angle
_geom_angle_site_symmetry_1
_geom_angle_site_symmetry_3
_geom_angle_publ_flag
O1 Li1 N4 113.2(4) . . ?
O1 Li1 N2 124.8(4) . . ?
N4 Li1 N2 112.4(4) . . ?
O1 Li1 Li2 174.0(5) . . ?
N4 Li1 Li2 61.9(3) . . ?
N2 Li1 Li2 57.4(3) . . ?
O1 Li1 N3 130.7(4) . . ?
N4 Li1 N3 60.1(2) . . ?
N2 Li1 N3 98.5(3) . . ?
Li2 Li1 N3 50.9(3) . . ?
O1 Li1 C14 120.5(4) . . ?
N4 Li1 C14 30.94(17) . . ?
N2 Li1 C14 114.6(4) . . ?
Li2 Li1 C14 57.4(3) . . ?
N3 Li1 C14 30.62(16) . . ?
O1 Li1 Si2 101.8(3) . . ?
N4 Li1 Si2 142.7(4) . . ?
N2 Li1 Si2 31.42(14) . . ?
Li2 Li1 Si2 82.3(3) . . ?
N3 Li1 Si2 105.8(3) . . ?
C14 Li1 Si2 133.1(3) . . ?
N1 Li2 N3 173.3(5) . . ?
N1 Li2 N2 67.8(3) . . ?
N3 Li2 N2 110.5(4) . . ?
N1 Li2 N4 110.7(4) . . ?
N3 Li2 N4 63.0(3) . . ?
N2 Li2 N4 103.0(4) . . ?
N1 Li2 Li1 107.8(4) . . ?
N3 Li2 Li1 66.9(3) . . ?
N2 Li2 Li1 56.1(3) . . ?
N4 Li2 Li1 52.6(3) . . ?
N1 Li2 C14 140.8(5) . . ?
N3 Li2 C14 33.97(18) . . ?
N2 Li2 C14 121.3(4) . . ?
N4 Li2 C14 32.91(17) . . ?
Li1 Li2 C14 65.4(3) . . ?
N1 Li2 C1 33.84(18) . . ?
N3 Li2 C1 144.1(4) . . ?
N2 Li2 C1 33.98(17) . . ?
N4 Li2 C1 110.5(4) . . ?
Li1 Li2 C1 81.3(4) . . ?
C14 Li2 C1 141.4(4) . . ?
C1 N1 Si1 131.2(3) . . ?
C1 N1 Li2 89.6(3) . . ?
Si1 N1 Li2 139.0(3) . . ?
N1 Si1 C9 105.0(2) . . ?
N1 Si1 C10 113.0(2) . . ?
C9 Si1 C10 107.7(3) . . ?
N1 Si1 C8 115.77(19) . . ?
C9 Si1 C8 107.9(2) . . ?
C10 Si1 C8 107.1(2) . . ?
C1 N2 Si2 124.6(3) . . ?
C1 N2 Li1 123.5(3) . . ?
Si2 N2 Li1 108.7(3) . . ?
C1 N2 Li2 81.5(3) . . ?
Si2 N2 Li2 140.6(3) . . ?
Li1 N2 Li2 66.6(3) . . ?
N2 Si2 C11 111.2(2) . . ?
N2 Si2 C12 116.6(2) . . ?
C11 Si2 C12 107.3(2) . . ?
N2 Si2 C13 107.1(2) . . ?
C11 Si2 C13 107.0(2) . . ?
C12 Si2 C13 107.2(3) . . ?
N2 Si2 Li1 39.86(18) . . ?
C11 Si2 Li1 133.9(2) . . ?
C12 Si2 Li1 118.0(3) . . ?
C13 Si2 Li1 69.0(2) . . ?
N1 C1 N2 121.1(3) . . ?
N1 C1 C2 118.6(3) . . ?
N2 C1 C2 120.3(3) . . ?
N1 C1 Li2 56.6(3) . . ?
N2 C1 Li2 64.5(3) . . ?
C2 C1 Li2 175.2(4) . . ?
C3 C2 C7 117.2(4) . . ?
C3 C2 C1 121.4(4) . . ?
C7 C2 C1 121.2(4) . . ?
F1 C3 C2 118.9(4) . . ?
F1 C3 C4 117.9(4) . . ?
C2 C3 C4 123.2(5) . . ?
C3 C4 C5 119.0(5) . . ?
C6 C5 C4 119.1(4) . . ?
C5 C6 C7 120.7(5) . . ?
C6 C7 C2 120.7(5) . . ?
C14 N3 Si3 131.2(3) . . ?
C14 N3 Li2 85.2(4) . . ?
Si3 N3 Li2 134.9(3) . . ?
C14 N3 Li1 78.8(3) . . ?
Si3 N3 Li1 138.5(3) . . ?
Li2 N3 Li1 62.1(3) . . ?
N3 Si3 C22 107.3(2) . . ?
N3 Si3 C21 110.4(2) . . ?
C22 Si3 C21 107.3(3) . . ?
N3 Si3 C23 116.2(2) . . ?
C22 Si3 C23 107.1(3) . . ?
C21 Si3 C23 108.2(2) . . ?
C14 N4 Si4 130.3(3) . . ?
C14 N4 Li1 95.7(4) . . ?
Si4 N4 Li1 127.8(3) . . ?
C14 N4 Li2 76.9(3) . . ?
Si4 N4 Li2 138.1(3) . . ?
Li1 N4 Li2 65.5(3) . . ?
N4 Si4 C25 115.5(2) . . ?
N4 Si4 C24 105.51(19) . . ?
C25 Si4 C24 107.5(2) . . ?
N4 Si4 C26 111.5(2) . . ?
C25 Si4 C26 108.0(2) . . ?
C24 Si4 C26 108.6(2) . . ?
N4 C14 N3 119.5(4) . . ?
N4 C14 C15 120.1(4) . . ?
N3 C14 C15 120.3(4) . . ?
N4 C14 Li2 70.2(3) . . ?
N3 C14 Li2 60.8(3) . . ?
C15 C14 Li2 141.3(4) . . ?
N4 C14 Li1 53.4(3) . . ?
N3 C14 Li1 70.6(3) . . ?
C15 C14 Li1 160.7(4) . . ?
Li2 C14 Li1 57.2(3) . . ?
C16 C15 C20 115.6(6) . . ?
C16 C15 C14 121.9(5) . . ?
C20 C15 C14 122.6(6) . . ?
F2 C16 C15 119.1(5) . . ?
F2 C16 C17 116.9(7) . . ?
C15 C16 C17 124.0(8) . . ?
C18 C17 C16 118.4(9) . . ?
C17 C18 C19 119.7(7) . . ?
C18 C19 C20 120.8(9) . . ?
F3 C20 C15 121.6(10) . . ?
F3 C20 C19 116.7(12) . . ?
C15 C20 C19 121.6(9) . . ?
C29 O1 C27 112.4(6) . . ?
C29 O1 Li1 130.1(5) . . ?
C27 O1 Li1 114.1(5) . . ?
C28 C27 O1 114.4(7) . . ?
C30 C29 O1 114.4(8) . . ?

loop_
_geom_bond_atom_site_label_1
_geom_bond_atom_site_label_2
_geom_bond_distance
_geom_bond_site_symmetry_2
_geom_bond_publ_flag
Li1 O1 1.958(9) . ?
Li1 N4 2.057(8) . ?
Li1 N2 2.131(8) . ?
Li1 Li2 2.357(12) . ?
Li1 N3 2.453(10) . ?
Li1 C14 2.551(9) . ?
Li1 Si2 3.150(8) . ?
Li2 N1 1.978(8) . ?
Li2 N3 2.070(8) . ?
Li2 N2 2.164(9) . ?
Li2 N4 2.283(10) . ?
Li2 C14 2.362(9) . ?
Li2 C1 2.370(9) . ?
N1 C1 1.320(5) . ?
N1 Si1 1.723(3) . ?
Si1 C9 1.863(5) . ?
Si1 C10 1.863(5) . ?
Si1 C8 1.867(4) . ?
N2 C1 1.339(5) . ?
N2 Si2 1.734(3) . ?
Si2 C11 1.868(5) . ?
Si2 C12 1.872(5) . ?
Si2 C13 1.883(5) . ?
C1 C2 1.513(5) . ?
C2 C3 1.368(6) . ?
C2 C7 1.392(6) . ?
C3 F1 1.358(5) . ?
C3 C4 1.382(6) . ?
C4 C5 1.388(8) . ?
C5 C6 1.378(8) . ?
C6 C7 1.391(6) . ?
N3 C14 1.325(5) . ?
N3 Si3 1.725(3) . ?
Si3 C22 1.846(5) . ?
Si3 C21 1.856(5) . ?
Si3 C23 1.875(5) . ?
N4 C14 1.318(5) . ?
N4 Si4 1.738(3) . ?
Si4 C25 1.860(5) . ?
Si4 C24 1.864(4) . ?
Si4 C26 1.872(5) . ?
C14 C15 1.511(6) . ?
C15 C16 1.352(8) . ?
C15 C20 1.373(10) . ?
C16 F2 1.246(8) . ?
C16 C17 1.408(9) . ?
C17 C18 1.332(13) . ?
C18 C19 1.367(13) . ?
C19 C20 1.378(10) . ?
C20 F3 1.018(12) . ?
O1 C29 1.399(7) . ?
O1 C27 1.468(8) . ?
C27 C28 1.404(10) . ?
C29 C30 1.337(10) . ?

loop_
_geom_torsion_atom_site_label_1
_geom_torsion_atom_site_label_2
_geom_torsion_atom_site_label_3
_geom_torsion_atom_site_label_4
_geom_torsion
_geom_torsion_site_symmetry_1
_geom_torsion_site_symmetry_2
_geom_torsion_site_symmetry_3
_geom_torsion_site_symmetry_4
_geom_torsion_publ_flag
O1 Li1 Li2 N1 67(5) . . . . ?
N4 Li1 Li2 N1 102.8(5) . . . . ?
N2 Li1 Li2 N1 -46.1(4) . . . . ?
N3 Li1 Li2 N1 175.7(6) . . . . ?
C14 Li1 Li2 N1 138.5(5) . . . . ?
Si2 Li1 Li2 N1 -66.7(4) . . . . ?
O1 Li1 Li2 N3 -108(5) . . . . ?
N4 Li1 Li2 N3 -72.9(3) . . . . ?
N2 Li1 Li2 N3 138.2(4) . . . . ?
C14 Li1 Li2 N3 -37.21(18) . . . . ?
Si2 Li1 Li2 N3 117.6(3) . . . . ?
O1 Li1 Li2 N2 113(5) . . . . ?
N4 Li1 Li2 N2 148.9(4) . . . . ?
N3 Li1 Li2 N2 -138.2(4) . . . . ?
C14 Li1 Li2 N2 -175.4(4) . . . . ?
Si2 Li1 Li2 N2 -20.63(16) . . . . ?
O1 Li1 Li2 N4 -36(5) . . . . ?
N2 Li1 Li2 N4 -148.9(4) . . . . ?
N3 Li1 Li2 N4 72.9(3) . . . . ?
C14 Li1 Li2 N4 35.66(19) . . . . ?
Si2 Li1 Li2 N4 -169.5(3) . . . . ?
O1 Li1 Li2 C14 -71(5) . . . . ?
N4 Li1 Li2 C14 -35.66(19) . . . . ?
N2 Li1 Li2 C14 175.4(4) . . . . ?
N3 Li1 Li2 C14 37.21(18) . . . . ?
Si2 Li1 Li2 C14 154.8(3) . . . . ?
O1 Li1 Li2 C1 89(5) . . . . ?
N4 Li1 Li2 C1 124.2(4) . . . . ?
N2 Li1 Li2 C1 -24.70(19) . . . . ?
N3 Li1 Li2 C1 -162.9(4) . . . . ?
C14 Li1 Li2 C1 159.9(4) . . . . ?
Si2 Li1 Li2 C1 -45.3(2) . . . . ?
N3 Li2 N1 C1 77(5) . . . . ?
N2 Li2 N1 C1 0.1(3) . . . . ?
N4 Li2 N1 C1 96.2(4) . . . . ?
Li1 Li2 N1 C1 40.3(5) . . . . ?
C14 Li2 N1 C1 113.0(7) . . . . ?
N3 Li2 N1 Si1 -97(5) . . . . ?
N2 Li2 N1 Si1 -174.2(4) . . . . ?
N4 Li2 N1 Si1 -78.1(6) . . . . ?
Li1 Li2 N1 Si1 -134.0(4) . . . . ?
C14 Li2 N1 Si1 -61.3(9) . . . . ?
C1 Li2 N1 Si1 -174.3(5) . . . . ?
C1 N1 Si1 C9 -158.0(4) . . . . ?
Li2 N1 Si1 C9 14.4(5) . . . . ?
C1 N1 Si1 C10 84.9(4) . . . . ?
Li2 N1 Si1 C10 -102.7(5) . . . . ?
C1 N1 Si1 C8 -39.2(4) . . . . ?
Li2 N1 Si1 C8 133.2(5) . . . . ?
O1 Li1 N2 C1 -112.0(5) . . . . ?
N4 Li1 N2 C1 31.8(6) . . . . ?
Li2 Li1 N2 C1 61.3(4) . . . . ?
N3 Li1 N2 C1 92.8(4) . . . . ?
C14 Li1 N2 C1 65.5(5) . . . . ?
Si2 Li1 N2 C1 -160.8(5) . . . . ?
O1 Li1 N2 Si2 48.7(6) . . . . ?
N4 Li1 N2 Si2 -167.5(3) . . . . ?
Li2 Li1 N2 Si2 -137.9(3) . . . . ?
N3 Li1 N2 Si2 -106.4(3) . . . . ?
C14 Li1 N2 Si2 -133.7(3) . . . . ?
O1 Li1 N2 Li2 -173.3(6) . . . . ?
N4 Li1 N2 Li2 -29.5(4) . . . . ?
N3 Li1 N2 Li2 31.5(3) . . . . ?
C14 Li1 N2 Li2 4.2(4) . . . . ?
Si2 Li1 N2 Li2 137.9(3) . . . . ?
N1 Li2 N2 C1 -0.1(3) . . . . ?
N3 Li2 N2 C1 -173.2(5) . . . . ?
N4 Li2 N2 C1 -107.4(3) . . . . ?
Li1 Li2 N2 C1 -132.3(4) . . . . ?
C14 Li2 N2 C1 -137.2(5) . . . . ?
N1 Li2 N2 Si2 -136.4(4) . . . . ?
N3 Li2 N2 Si2 50.5(7) . . . . ?
N4 Li2 N2 Si2 116.3(4) . . . . ?
Li1 Li2 N2 Si2 91.3(5) . . . . ?
C14 Li2 N2 Si2 86.5(6) . . . . ?
C1 Li2 N2 Si2 -136.3(5) . . . . ?
N1 Li2 N2 Li1 132.2(4) . . . . ?
N3 Li2 N2 Li1 -40.9(4) . . . . ?
N4 Li2 N2 Li1 24.9(3) . . . . ?
C14 Li2 N2 Li1 -4.8(4) . . . . ?
C1 Li2 N2 Li1 132.3(4) . . . . ?
C1 N2 Si2 C11 -65.5(4) . . . . ?
Li1 N2 Si2 C11 134.0(3) . . . . ?
Li2 N2 Si2 C11 58.4(5) . . . . ?
C1 N2 Si2 C12 57.9(4) . . . . ?
Li1 N2 Si2 C12 -102.6(4) . . . . ?
Li2 N2 Si2 C12 -178.2(5) . . . . ?
C1 N2 Si2 C13 177.9(3) . . . . ?
Li1 N2 Si2 C13 17.4(4) . . . . ?
Li2 N2 Si2 C13 -58.2(5) . . . . ?
C1 N2 Si2 Li1 160.5(5) . . . . ?
Li2 N2 Si2 Li1 -75.6(5) . . . . ?
O1 Li1 Si2 N2 -140.9(5) . . . . ?
N4 Li1 Si2 N2 19.3(5) . . . . ?
Li2 Li1 Si2 N2 34.7(3) . . . . ?
N3 Li1 Si2 N2 80.3(3) . . . . ?
C14 Li1 Si2 N2 64.1(4) . . . . ?
O1 Li1 Si2 C11 150.7(3) . . . . ?
N4 Li1 Si2 C11 -49.1(8) . . . . ?
N2 Li1 Si2 C11 -68.4(4) . . . . ?
Li2 Li1 Si2 C11 -33.7(4) . . . . ?
N3 Li1 Si2 C11 11.9(5) . . . . ?
C14 Li1 Si2 C11 -4.3(6) . . . . ?
O1 Li1 Si2 C12 -42.0(4) . . . . ?
N4 Li1 Si2 C12 118.2(7) . . . . ?
N2 Li1 Si2 C12 98.9(3) . . . . ?
Li2 Li1 Si2 C12 133.6(3) . . . . ?
N3 Li1 Si2 C12 179.2(3) . . . . ?
C14 Li1 Si2 C12 163.0(4) . . . . ?
O1 Li1 Si2 C13 56.9(3) . . . . ?
N4 Li1 Si2 C13 -142.8(7) . . . . ?
N2 Li1 Si2 C13 -162.2(4) . . . . ?
Li2 Li1 Si2 C13 -127.5(4) . . . . ?
N3 Li1 Si2 C13 -81.8(3) . . . . ?
C14 Li1 Si2 C13 -98.1(5) . . . . ?
Si1 N1 C1 N2 174.8(3) . . . . ?
Li2 N1 C1 N2 -0.2(5) . . . . ?
Si1 N1 C1 C2 -5.1(6) . . . . ?
Li2 N1 C1 C2 179.9(4) . . . . ?
Si1 N1 C1 Li2 175.0(5) . . . . ?
Si2 N2 C1 N1 148.0(3) . . . . ?
Li1 N2 C1 N1 -54.2(6) . . . . ?
Li2 N2 C1 N1 0.2(4) . . . . ?
Si2 N2 C1 C2 -32.1(5) . . . . ?
Li1 N2 C1 C2 125.7(4) . . . . ?
Li2 N2 C1 C2 -179.9(4) . . . . ?
Si2 N2 C1 Li2 147.8(4) . . . . ?
Li1 N2 C1 Li2 -54.4(4) . . . . ?
N3 Li2 C1 N1 -168.9(9) . . . . ?
N2 Li2 C1 N1 -179.8(4) . . . . ?
N4 Li2 C1 N1 -96.9(4) . . . . ?
Li1 Li2 C1 N1 -141.5(4) . . . . ?
C14 Li2 C1 N1 -111.3(8) . . . . ?
N1 Li2 C1 N2 179.8(4) . . . . ?
N3 Li2 C1 N2 10.9(7) . . . . ?
N4 Li2 C1 N2 82.9(4) . . . . ?
Li1 Li2 C1 N2 38.3(3) . . . . ?
C14 Li2 C1 N2 68.5(6) . . . . ?
N1 Li2 C1 C2 -1(4) . . . . ?
N3 Li2 C1 C2 -170(4) . . . . ?
N2 Li2 C1 C2 179(100) . . . . ?
N4 Li2 C1 C2 -98(4) . . . . ?
Li1 Li2 C1 C2 -143(4) . . . . ?
C14 Li2 C1 C2 -113(4) . . . . ?
N1 C1 C2 C3 103.2(5) . . . . ?
N2 C1 C2 C3 -76.7(5) . . . . ?
Li2 C1 C2 C3 105(4) . . . . ?
N1 C1 C2 C7 -73.6(5) . . . . ?
N2 C1 C2 C7 106.5(5) . . . . ?
Li2 C1 C2 C7 -72(4) . . . . ?
C7 C2 C3 F1 -179.1(4) . . . . ?
C1 C2 C3 F1 3.9(6) . . . . ?
C7 C2 C3 C4 1.3(6) . . . . ?
C1 C2 C3 C4 -175.7(4) . . . . ?
F1 C3 C4 C5 179.4(4) . . . . ?
C2 C3 C4 C5 -1.0(7) . . . . ?
C3 C4 C5 C6 -0.2(8) . . . . ?
C4 C5 C6 C7 1.1(7) . . . . ?
C5 C6 C7 C2 -0.8(7) . . . . ?
C3 C2 C7 C6 -0.4(6) . . . . ?
C1 C2 C7 C6 176.6(4) . . . . ?
N1 Li2 N3 C14 42(5) . . . . ?
N2 Li2 N3 C14 116.0(4) . . . . ?
N4 Li2 N3 C14 21.5(3) . . . . ?
Li1 Li2 N3 C14 79.9(3) . . . . ?
C1 Li2 N3 C14 109.5(8) . . . . ?
N1 Li2 N3 Si3 -170(4) . . . . ?
N2 Li2 N3 Si3 -95.8(5) . . . . ?
N4 Li2 N3 Si3 169.6(3) . . . . ?
Li1 Li2 N3 Si3 -132.0(4) . . . . ?
C14 Li2 N3 Si3 148.1(5) . . . . ?
C1 Li2 N3 Si3 -102.3(8) . . . . ?
N1 Li2 N3 Li1 -38(5) . . . . ?
N2 Li2 N3 Li1 36.2(3) . . . . ?
N4 Li2 N3 Li1 -58.4(3) . . . . ?
C14 Li2 N3 Li1 -79.9(3) . . . . ?
C1 Li2 N3 Li1 29.7(7) . . . . ?
O1 Li1 N3 C14 82.0(5) . . . . ?
N4 Li1 N3 C14 -14.0(3) . . . . ?
N2 Li1 N3 C14 -125.0(4) . . . . ?
Li2 Li1 N3 C14 -90.5(4) . . . . ?
Si2 Li1 N3 C14 -156.3(3) . . . . ?
O1 Li1 N3 Si3 -60.1(7) . . . . ?
N4 Li1 N3 Si3 -156.2(3) . . . . ?
N2 Li1 N3 Si3 92.8(4) . . . . ?
Li2 Li1 N3 Si3 127.3(5) . . . . ?
C14 Li1 N3 Si3 -142.2(5) . . . . ?
Si2 Li1 N3 Si3 61.5(5) . . . . ?
O1 Li1 N3 Li2 172.5(6) . . . . ?
N4 Li1 N3 Li2 76.5(4) . . . . ?
N2 Li1 N3 Li2 -34.6(4) . . . . ?
C14 Li1 N3 Li2 90.5(4) . . . . ?
Si2 Li1 N3 Li2 -65.9(4) . . . . ?
C14 N3 Si3 C22 160.1(4) . . . . ?
Li2 N3 Si3 C22 24.4(5) . . . . ?
Li1 N3 Si3 C22 -73.0(4) . . . . ?
C14 N3 Si3 C21 -83.2(5) . . . . ?
Li2 N3 Si3 C21 141.1(5) . . . . ?
Li1 N3 Si3 C21 43.7(4) . . . . ?
C14 N3 Si3 C23 40.4(5) . . . . ?
Li2 N3 Si3 C23 -95.2(5) . . . . ?
Li1 N3 Si3 C23 167.3(4) . . . . ?
O1 Li1 N4 C14 -111.0(5) . . . . ?
N2 Li1 N4 C14 100.8(4) . . . . ?
Li2 Li1 N4 C14 72.7(3) . . . . ?
N3 Li1 N4 C14 13.9(3) . . . . ?
Si2 Li1 N4 C14 90.1(7) . . . . ?
O1 Li1 N4 Si4 43.2(6) . . . . ?
N2 Li1 N4 Si4 -104.9(4) . . . . ?
Li2 Li1 N4 Si4 -133.0(4) . . . . ?
N3 Li1 N4 Si4 168.1(3) . . . . ?
C14 Li1 N4 Si4 154.2(5) . . . . ?
Si2 Li1 N4 Si4 -115.7(6) . . . . ?
O1 Li1 N4 Li2 176.2(6) . . . . ?
N2 Li1 N4 Li2 28.1(4) . . . . ?
N3 Li1 N4 Li2 -58.9(3) . . . . ?
C14 Li1 N4 Li2 -72.7(3) . . . . ?
Si2 Li1 N4 Li2 17.3(6) . . . . ?
N1 Li2 N4 C14 160.4(5) . . . . ?
N3 Li2 N4 C14 -22.1(3) . . . . ?
N2 Li2 N4 C14 -128.7(4) . . . . ?
Li1 Li2 N4 C14 -102.6(4) . . . . ?
C1 Li2 N4 C14 -163.4(4) . . . . ?
N1 Li2 N4 Si4 23.1(7) . . . . ?
N3 Li2 N4 Si4 -159.4(3) . . . . ?
N2 Li2 N4 Si4 94.0(5) . . . . ?
Li1 Li2 N4 Si4 120.1(5) . . . . ?
C14 Li2 N4 Si4 -137.3(5) . . . . ?
C1 Li2 N4 Si4 59.3(6) . . . . ?
N1 Li2 N4 Li1 -97.0(5) . . . . ?
N3 Li2 N4 Li1 80.5(4) . . . . ?
N2 Li2 N4 Li1 -26.1(4) . . . . ?
C14 Li2 N4 Li1 102.6(4) . . . . ?
C1 Li2 N4 Li1 -60.8(4) . . . . ?
C14 N4 Si4 C25 -46.8(5) . . . . ?
Li1 N4 Si4 C25 167.7(4) . . . . ?
Li2 N4 Si4 C25 73.1(5) . . . . ?
C14 N4 Si4 C24 -165.4(4) . . . . ?
Li1 N4 Si4 C24 49.2(4) . . . . ?
Li2 N4 Si4 C24 -45.4(5) . . . . ?
C14 N4 Si4 C26 76.9(4) . . . . ?
Li1 N4 Si4 C26 -68.6(4) . . . . ?
Li2 N4 Si4 C26 -163.2(4) . . . . ?
Si4 N4 C14 N3 -179.5(3) . . . . ?
Li1 N4 C14 N3 -26.2(5) . . . . ?
Li2 N4 C14 N3 37.0(4) . . . . ?
Si4 N4 C14 C15 4.9(6) . . . . ?
Li1 N4 C14 C15 158.2(4) . . . . ?
Li2 N4 C14 C15 -138.6(5) . . . . ?
Si4 N4 C14 Li2 143.5(4) . . . . ?
Li1 N4 C14 Li2 -63.2(3) . . . . ?
Si4 N4 C14 Li1 -153.2(5) . . . . ?
Li2 N4 C14 Li1 63.2(3) . . . . ?
Si3 N3 C14 N4 169.4(3) . . . . ?
Li2 N3 C14 N4 -40.5(4) . . . . ?
Li1 N3 C14 N4 22.1(4) . . . . ?
Si3 N3 C14 C15 -15.0(6) . . . . ?
Li2 N3 C14 C15 135.2(5) . . . . ?
Li1 N3 C14 C15 -162.3(4) . . . . ?
Si3 N3 C14 Li2 -150.2(5) . . . . ?
Li1 N3 C14 Li2 62.5(3) . . . . ?
Si3 N3 C14 Li1 147.3(4) . . . . ?
Li2 N3 C14 Li1 -62.5(3) . . . . ?
N1 Li2 C14 N4 -29.9(7) . . . . ?
N3 Li2 C14 N4 143.1(4) . . . . ?
N2 Li2 C14 N4 62.9(5) . . . . ?
Li1 Li2 C14 N4 58.5(3) . . . . ?
C1 Li2 C14 N4 25.4(6) . . . . ?
N1 Li2 C14 N3 -173.0(8) . . . . ?
N2 Li2 C14 N3 -80.2(5) . . . . ?
N4 Li2 C14 N3 -143.1(4) . . . . ?
Li1 Li2 C14 N3 -84.7(4) . . . . ?
C1 Li2 C14 N3 -117.7(7) . . . . ?
N1 Li2 C14 C15 84.0(9) . . . . ?
N3 Li2 C14 C15 -103.1(6) . . . . ?
N2 Li2 C14 C15 176.7(4) . . . . ?
N4 Li2 C14 C15 113.8(6) . . . . ?
Li1 Li2 C14 C15 172.3(5) . . . . ?
C1 Li2 C14 C15 139.2(6) . . . . ?
N1 Li2 C14 Li1 -88.3(7) . . . . ?
N3 Li2 C14 Li1 84.7(4) . . . . ?
N2 Li2 C14 Li1 4.4(4) . . . . ?
N4 Li2 C14 Li1 -58.5(3) . . . . ?
C1 Li2 C14 Li1 -33.1(6) . . . . ?
O1 Li1 C14 N4 84.7(5) . . . . ?
N2 Li1 C14 N4 -93.0(5) . . . . ?
Li2 Li1 C14 N4 -88.8(4) . . . . ?
N3 Li1 C14 N4 -155.9(4) . . . . ?
Si2 Li1 C14 N4 -124.0(5) . . . . ?
O1 Li1 C14 N3 -119.4(5) . . . . ?
N4 Li1 C14 N3 155.9(4) . . . . ?
N2 Li1 C14 N3 63.0(4) . . . . ?
Li2 Li1 C14 N3 67.2(4) . . . . ?
Si2 Li1 C14 N3 31.9(4) . . . . ?
O1 Li1 C14 C15 8.1(13) . . . . ?
N4 Li1 C14 C15 -76.6(11) . . . . ?
N2 Li1 C14 C15 -169.5(9) . . . . ?
Li2 Li1 C14 C15 -165.3(10) . . . . ?
N3 Li1 C14 C15 127.5(11) . . . . ?
Si2 Li1 C14 C15 159.4(8) . . . . ?
O1 Li1 C14 Li2 173.4(6) . . . . ?
N4 Li1 C14 Li2 88.8(4) . . . . ?
N2 Li1 C14 Li2 -4.2(4) . . . . ?
N3 Li1 C14 Li2 -67.2(4) . . . . ?
Si2 Li1 C14 Li2 -35.3(4) . . . . ?
N4 C14 C15 C16 90.9(6) . . . . ?
N3 C14 C15 C16 -84.7(6) . . . . ?
Li2 C14 C15 C16 -4.7(8) . . . . ?
Li1 C14 C15 C16 155.4(9) . . . . ?
N4 C14 C15 C20 -90.0(6) . . . . ?
N3 C14 C15 C20 94.4(6) . . . . ?
Li2 C14 C15 C20 174.4(5) . . . . ?
Li1 C14 C15 C20 -25.6(13) . . . . ?
C20 C15 C16 F2 177.9(5) . . . . ?
C14 C15 C16 F2 -3.0(8) . . . . ?
C20 C15 C16 C17 0.2(8) . . . . ?
C14 C15 C16 C17 179.4(5) . . . . ?
F2 C16 C17 C18 -177.8(6) . . . . ?
C15 C16 C17 C18 -0.2(10) . . . . ?
C16 C17 C18 C19 0.2(11) . . . . ?
C17 C18 C19 C20 -0.3(12) . . . . ?
C16 C15 C20 F3 -176.4(11) . . . . ?
C14 C15 C20 F3 4.4(14) . . . . ?
C16 C15 C20 C19 -0.3(8) . . . . ?
C14 C15 C20 C19 -179.5(5) . . . . ?
C18 C19 C20 F3 176.7(11) . . . . ?
C18 C19 C20 C15 0.4(10) . . . . ?
N4 Li1 O1 C29 61.9(8) . . . . ?
N2 Li1 O1 C29 -154.5(6) . . . . ?
Li2 Li1 O1 C29 96(5) . . . . ?
N3 Li1 O1 C29 -7.8(9) . . . . ?
C14 Li1 O1 C29 28.1(8) . . . . ?
Si2 Li1 O1 C29 -130.9(6) . . . . ?
N4 Li1 O1 C27 -95.5(6) . . . . ?
N2 Li1 O1 C27 48.0(7) . . . . ?
Li2 Li1 O1 C27 -62(5) . . . . ?
N3 Li1 O1 C27 -165.2(5) . . . . ?
C14 Li1 O1 C27 -129.4(5) . . . . ?
Si2 Li1 O1 C27 71.6(5) . . . . ?
C29 O1 C27 C28 68.6(9) . . . . ?
Li1 O1 C27 C28 -129.9(7) . . . . ?
C27 O1 C29 C30 172.6(8) . . . . ?
Li1 O1 C29 C30 14.8(11) . . . . ?
